data_4108342
loop_
_publ_author_name
'Edward C. Lis'
'Rebecca J. Salomon'
'Michal Sabat'
'William H. Myers'
'W. Dean Harman'

_publ_section_title
;
 Synthesis of 1-Oxadecalins from Anisole Promoted by Tungsten
;
_journal_name_full 'Journal of the American Chemical Society'
_journal_page_first 12472
_journal_page_last 12476
_journal_paper_doi 10.1021/ja803605m
_journal_volume 130
_journal_year 2008
_chemical_formula_sum 'C28 H37 B Cl2 N7 O3 P S W'
_chemical_formula_weight 848.24
_chemical_name_systematic
; 
 ? 
;
_space_group_IT_number 14
_symmetry_cell_setting monoclinic
_symmetry_space_group_name_Hall '-P 2ybc'
_symmetry_space_group_name_H-M 'P 1 21/c 1'
_atom_sites_solution_hydrogens geom
_atom_sites_solution_primary direct
_atom_sites_solution_secondary difmap
_audit_creation_method SHELXL-97
_cell_angle_alpha 90.00
_cell_angle_beta 107.163(2)
_cell_angle_gamma 90.00
_cell_formula_units_Z 4
_cell_length_a 12.3422(13)
_cell_length_b 20.007(2)
_cell_length_c 14.4645(15)
_cell_measurement_reflns_used 5008
_cell_measurement_temperature 273(2)
_cell_measurement_theta_max 24.990
_cell_measurement_theta_min 2.274
_cell_volume 3412.7(6)
_computing_cell_refinement 'Bruker SMART'
_computing_data_collection 'Bruker SMART'
_computing_data_reduction 'Bruker SAINT'
_computing_molecular_graphics 'Bruker SHELXTL'
_computing_publication_material 'Bruker SHELXTL'
_computing_structure_refinement 'SHELXL-97 (Sheldrick, 1997)'
_computing_structure_solution 'SHELXS-97 (Sheldrick, 1990)'
_diffrn_ambient_temperature 273(2)
_diffrn_measured_fraction_theta_full 0.987
_diffrn_measured_fraction_theta_max 0.987
_diffrn_measurement_device_type 'Bruker SMART APEX CCD area detector'
_diffrn_measurement_method 'phi and omega scans'
_diffrn_radiation_monochromator graphite
_diffrn_radiation_source 'fine-focus sealed tube'
_diffrn_radiation_type MoK\a
_diffrn_radiation_wavelength 0.71073
_diffrn_reflns_av_R_equivalents 0.0940
_diffrn_reflns_av_sigmaI/netI 0.1308
_diffrn_reflns_limit_h_max 18
_diffrn_reflns_limit_h_min -17
_diffrn_reflns_limit_k_max 30
_diffrn_reflns_limit_k_min -29
_diffrn_reflns_limit_l_max 21
_diffrn_reflns_limit_l_min -21
_diffrn_reflns_number 44345
_diffrn_reflns_theta_full 32.58
_diffrn_reflns_theta_max 32.58
_diffrn_reflns_theta_min 2.17
_exptl_absorpt_coefficient_mu 3.690
_exptl_absorpt_correction_T_max 0.801925
_exptl_absorpt_correction_T_min 0.479380
_exptl_absorpt_correction_type empirical
_exptl_absorpt_process_details 'Bruker SADABS '
_exptl_crystal_colour orange
_exptl_crystal_density_diffrn 1.651
_exptl_crystal_description needle
_exptl_crystal_F_000 1688
_exptl_crystal_size_max 0.36
_exptl_crystal_size_mid 0.12
_exptl_crystal_size_min 0.11
_refine_diff_density_max 2.569
_refine_diff_density_min -1.019
_refine_diff_density_rms 0.148
_refine_ls_extinction_coef none
_refine_ls_extinction_method none
_refine_ls_goodness_of_fit_ref 0.824
_refine_ls_hydrogen_treatment mixed
_refine_ls_matrix_type full
_refine_ls_number_parameters 413
_refine_ls_number_reflns 12275
_refine_ls_number_restraints 0
_refine_ls_restrained_S_all 0.824
_refine_ls_R_factor_all 0.1225
_refine_ls_R_factor_gt 0.0497
_refine_ls_shift/su_max 0.002
_refine_ls_shift/su_mean 0.000
_refine_ls_structure_factor_coef Fsqd
_refine_ls_weighting_details 'calc w=1/[\s^2^(Fo^2^)+(0.0365P)^2^+0.0000P] where P=(Fo^2^+2Fc^2^)/3'
_refine_ls_weighting_scheme calc
_refine_ls_wR_factor_gt 0.0897
_refine_ls_wR_factor_ref 0.1062
_reflns_number_gt 6089
_reflns_number_total 12275
_reflns_threshold_expression >2sigma(I)
_cod_data_source_file ja803605m_si_004.cif
_cod_data_source_block C28H37BN7O3PSCl2W
_cod_database_code 4108342

loop_
_symmetry_equiv_pos_as_xyz
'x, y, z'
'-x, y+1/2, -z+1/2'
'-x, -y, -z'
'x, -y-1/2, z-1/2'

loop_
_atom_site_label
_atom_site_type_symbol
_atom_site_fract_x
_atom_site_fract_y
_atom_site_fract_z
_atom_site_U_iso_or_equiv
_atom_site_adp_type
_atom_site_occupancy
_atom_site_symmetry_multiplicity
_atom_site_calc_flag
_atom_site_refinement_flags
W W 0.706985(17) 0.759771(10) 0.846357(15) 0.03618(7) Uani 1 1 d .
Cl1 Cl 0.2343(2) 0.92436(15) 0.7393(3) 0.1558(12) Uani 1 1 d .
Cl2 Cl 0.0995(3) 0.96649(17) 0.8631(3) 0.1733(14) Uani 1 1 d .
S1 S 0.27359(13) 0.69286(8) 0.78076(12) 0.0582(4) Uani 1 1 d .
P1 P 0.64613(13) 0.88067(7) 0.84398(11) 0.0463(4) Uani 1 1 d .
O1 O 0.6069(3) 0.5845(2) 0.6883(3) 0.0705(13) Uani 1 1 d .
O2 O 0.3854(4) 0.5756(2) 0.5578(3) 0.0772(14) Uani 1 1 d .
H2O2 H 0.4509 0.5633 0.5827 0.116 Uiso 1 1 calc R
O3 O 0.5898(3) 0.7164(2) 0.9898(3) 0.0630(11) Uani 1 1 d .
N1 N 0.8409(4) 0.7980(2) 0.9728(3) 0.0430(11) Uani 1 1 d .
N2 N 0.9516(4) 0.7989(3) 0.9782(3) 0.0555(13) Uani 1 1 d .
N3 N 0.8314(4) 0.6759(2) 0.8745(3) 0.0457(11) Uani 1 1 d .
N4 N 0.9440(4) 0.6876(2) 0.8993(3) 0.0519(12) Uani 1 1 d .
N5 N 0.8224(4) 0.7968(2) 0.7620(3) 0.0426(10) Uani 1 1 d .
N6 N 0.9374(4) 0.7921(2) 0.8015(3) 0.0516(12) Uani 1 1 d .
N7 N 0.6329(3) 0.7328(2) 0.9270(3) 0.0427(10) Uani 1 1 d .
C1 C 0.5645(4) 0.6375(3) 0.7084(4) 0.0462(14) Uani 1 1 d .
C2 C 0.6191(5) 0.7010(3) 0.7142(4) 0.0429(14) Uani 1 1 d .
C3 C 0.5582(4) 0.7619(3) 0.7156(4) 0.0430(13) Uani 1 1 d .
C4 C 0.4348(4) 0.7576(3) 0.7165(4) 0.0439(12) Uani 1 1 d .
H4 H 0.4179 0.7963 0.7514 0.053 Uiso 1 1 calc R
C5 C 0.4171(4) 0.6937(2) 0.7685(4) 0.0419(13) Uani 1 1 d .
H5 H 0.4712 0.6940 0.8336 0.050 Uiso 1 1 calc R
C6 C 0.4438(4) 0.6341(3) 0.7146(4) 0.0457(13) Uani 1 1 d .
H6 H 0.4341 0.5930 0.7481 0.055 Uiso 1 1 calc R
C7 C 0.3623(5) 0.6326(3) 0.6088(4) 0.0557(16) Uani 1 1 d .
H7A H 0.2846 0.6282 0.6126 0.067 Uiso 1 1 calc R
C8 C 0.3687(5) 0.6967(3) 0.5558(4) 0.0600(17) Uani 1 1 d .
H8A H 0.3103 0.6963 0.4938 0.072 Uiso 1 1 calc R
H8B H 0.4417 0.6990 0.5434 0.072 Uiso 1 1 calc R
C9 C 0.3537(5) 0.7579(3) 0.6118(4) 0.0574(16) Uani 1 1 d .
H9A H 0.2759 0.7599 0.6140 0.069 Uiso 1 1 calc R
H9B H 0.3678 0.7976 0.5786 0.069 Uiso 1 1 calc R
C10 C 0.2786(5) 0.6155(3) 0.8434(5) 0.0547(16) Uani 1 1 d .
C11 C 0.1938(5) 0.5691(3) 0.8042(5) 0.0653(18) Uani 1 1 d .
H11 H 0.1395 0.5777 0.7455 0.078 Uiso 1 1 calc R
C12 C 0.1906(7) 0.5099(4) 0.8535(6) 0.083(2) Uani 1 1 d .
H12 H 0.1332 0.4790 0.8279 0.099 Uiso 1 1 calc R
C13 C 0.2703(8) 0.4967(4) 0.9384(6) 0.088(2) Uani 1 1 d .
H13 H 0.2674 0.4569 0.9709 0.105 Uiso 1 1 calc R
C14 C 0.3566(7) 0.5425(4) 0.9771(5) 0.090(3) Uani 1 1 d .
H14 H 0.4120 0.5334 1.0351 0.108 Uiso 1 1 calc R
C15 C 0.3589(7) 0.6016(4) 0.9285(5) 0.076(2) Uani 1 1 d .
H15 H 0.4162 0.6324 0.9543 0.091 Uiso 1 1 calc R
C16 C 1.0111(6) 0.8230(3) 1.0654(5) 0.0665(18) Uani 1 1 d .
H16 H 1.0896 0.8272 1.0874 0.080 Uiso 1 1 calc R
C17 C 0.9384(6) 0.8402(3) 1.1163(4) 0.0681(19) Uani 1 1 d .
H17 H 0.9562 0.8593 1.1776 0.082 Uiso 1 1 calc R
C18 C 0.8317(5) 0.8228(3) 1.0563(4) 0.0500(14) Uani 1 1 d .
H18 H 0.7642 0.8277 1.0718 0.060 Uiso 1 1 calc R
C19 C 0.9988(6) 0.6295(4) 0.9172(5) 0.0675(19) Uani 1 1 d .
H19 H 1.0772 0.6244 0.9346 0.081 Uiso 1 1 calc R
C20 C 0.9241(6) 0.5796(3) 0.9065(5) 0.0697(19) Uani 1 1 d .
H20 H 0.9393 0.5342 0.9156 0.084 Uiso 1 1 calc R
C21 C 0.8189(5) 0.6106(3) 0.8786(4) 0.0549(15) Uani 1 1 d .
H21 H 0.7496 0.5885 0.8647 0.066 Uiso 1 1 calc R
C22 C 0.9874(5) 0.8155(3) 0.7383(5) 0.0586(17) Uani 1 1 d .
H22 H 1.0653 0.8179 0.7482 0.070 Uiso 1 1 calc R
C23 C 0.9069(6) 0.8351(3) 0.6571(5) 0.0589(16) Uani 1 1 d .
H23 H 0.9179 0.8530 0.6012 0.071 Uiso 1 1 calc R
C24 C 0.8062(5) 0.8229(3) 0.6750(4) 0.0474(14) Uani 1 1 d .
H24 H 0.7354 0.8318 0.6317 0.057 Uiso 1 1 calc R
C25 C 0.5636(5) 0.9194(3) 0.7320(4) 0.0641(18) Uani 1 1 d .
H25A H 0.5505 0.9655 0.7437 0.096 Uiso 1 1 calc R
H25B H 0.4923 0.8967 0.7080 0.096 Uiso 1 1 calc R
H25C H 0.6045 0.9166 0.6850 0.096 Uiso 1 1 calc R
C26 C 0.5608(6) 0.8980(3) 0.9237(5) 0.0698(19) Uani 1 1 d .
H26A H 0.4948 0.8700 0.9067 0.105 Uiso 1 1 calc R
H26B H 0.5380 0.9441 0.9174 0.105 Uiso 1 1 calc R
H26C H 0.6045 0.8893 0.9894 0.105 Uiso 1 1 calc R
C27 C 0.7640(5) 0.9392(3) 0.8814(5) 0.0657(18) Uani 1 1 d .
H27A H 0.7352 0.9840 0.8785 0.099 Uiso 1 1 calc R
H27B H 0.8106 0.9353 0.8390 0.099 Uiso 1 1 calc R
H27C H 0.8085 0.9293 0.9465 0.099 Uiso 1 1 calc R
C28 C 0.2249(8) 0.9729(5) 0.8408(6) 0.125(4) Uani 1 1 d .
H28A H 0.2843 0.9587 0.8978 0.150 Uiso 1 1 calc R
H28B H 0.2384 1.0195 0.8291 0.150 Uiso 1 1 calc R
B1 B 0.9902(5) 0.7608(4) 0.9013(5) 0.0562(18) Uani 1 1 d .
H1B H 1.083(4) 0.766(2) 0.919(3) 0.042(13) Uiso 1 1 d .
H2 H 0.661(4) 0.701(3) 0.682(4) 0.041(16) Uiso 1 1 d .
H3 H 0.561(5) 0.785(3) 0.668(4) 0.07(2) Uiso 1 1 d .

loop_
_atom_site_aniso_label
_atom_site_aniso_U_11
_atom_site_aniso_U_22
_atom_site_aniso_U_33
_atom_site_aniso_U_23
_atom_site_aniso_U_13
_atom_site_aniso_U_12
W 0.03309(10) 0.03822(12) 0.03762(11) -0.00122(11) 0.01102(8) -0.00261(10)
Cl1 0.113(2) 0.126(2) 0.239(4) 0.000(2) 0.067(2) -0.0154(17)
Cl2 0.126(2) 0.160(3) 0.231(4) -0.086(3) 0.048(2) -0.032(2)
S1 0.0442(9) 0.0548(10) 0.0812(12) -0.0007(8) 0.0274(8) -0.0018(7)
P1 0.0489(9) 0.0404(8) 0.0521(9) 0.0018(7) 0.0186(7) -0.0004(7)
O1 0.061(3) 0.056(3) 0.094(3) -0.025(2) 0.023(3) 0.004(2)
O2 0.077(3) 0.073(3) 0.083(3) -0.027(3) 0.024(3) -0.020(3)
O3 0.060(3) 0.088(3) 0.042(2) 0.006(2) 0.016(2) -0.014(2)
N1 0.036(2) 0.052(3) 0.039(3) 0.002(2) 0.008(2) -0.007(2)
N2 0.039(3) 0.067(3) 0.051(3) -0.004(3) -0.002(2) -0.003(2)
N3 0.041(3) 0.045(3) 0.051(3) -0.002(2) 0.014(2) 0.001(2)
N4 0.040(3) 0.056(3) 0.061(3) -0.004(2) 0.017(2) 0.006(2)
N5 0.041(3) 0.045(3) 0.043(3) -0.004(2) 0.012(2) -0.008(2)
N6 0.038(3) 0.062(3) 0.056(3) -0.006(2) 0.016(2) -0.007(2)
N7 0.036(2) 0.052(3) 0.036(2) -0.004(2) 0.0042(19) 0.009(2)
C1 0.039(3) 0.054(4) 0.042(3) -0.009(3) 0.007(3) 0.005(3)
C2 0.034(3) 0.053(4) 0.045(3) -0.013(3) 0.018(3) -0.010(3)
C3 0.039(3) 0.048(3) 0.039(3) 0.000(3) 0.005(2) -0.009(3)
C4 0.033(3) 0.045(3) 0.053(3) -0.003(3) 0.011(2) -0.003(2)
C5 0.035(3) 0.041(3) 0.050(3) -0.004(3) 0.013(2) -0.004(2)
C6 0.044(3) 0.036(3) 0.058(4) -0.003(3) 0.018(3) -0.005(2)
C7 0.048(4) 0.053(4) 0.064(4) -0.017(3) 0.014(3) -0.005(3)
C8 0.052(4) 0.072(5) 0.048(4) 0.004(3) 0.002(3) -0.010(3)
C9 0.048(3) 0.053(4) 0.064(4) 0.010(3) 0.006(3) -0.010(3)
C10 0.056(4) 0.054(4) 0.065(4) -0.009(3) 0.035(3) -0.015(3)
C11 0.057(4) 0.060(4) 0.084(5) -0.016(4) 0.029(4) -0.012(3)
C12 0.097(6) 0.059(5) 0.106(6) -0.010(5) 0.051(6) -0.019(4)
C13 0.133(8) 0.063(5) 0.081(6) 0.009(4) 0.052(6) -0.011(5)
C14 0.127(7) 0.090(6) 0.051(4) 0.005(4) 0.022(5) -0.021(5)
C15 0.101(6) 0.071(5) 0.054(4) -0.006(4) 0.022(4) -0.027(4)
C16 0.048(4) 0.082(5) 0.059(4) -0.005(4) -0.001(3) -0.014(3)
C17 0.077(5) 0.073(5) 0.043(4) -0.009(3) 0.000(4) -0.015(4)
C18 0.058(4) 0.053(4) 0.041(3) -0.001(3) 0.017(3) -0.003(3)
C19 0.057(4) 0.074(5) 0.072(5) 0.003(4) 0.020(4) 0.032(4)
C20 0.069(5) 0.053(4) 0.084(5) 0.004(4) 0.017(4) 0.016(4)
C21 0.062(4) 0.046(4) 0.056(4) 0.001(3) 0.016(3) 0.000(3)
C22 0.047(4) 0.059(4) 0.082(5) -0.005(3) 0.037(4) -0.013(3)
C23 0.074(5) 0.051(4) 0.065(4) -0.004(3) 0.041(4) -0.010(3)
C24 0.050(4) 0.047(3) 0.047(4) -0.006(3) 0.018(3) -0.008(3)
C25 0.066(4) 0.049(4) 0.070(4) 0.010(3) 0.009(4) -0.001(3)
C26 0.082(5) 0.056(4) 0.084(5) -0.001(4) 0.043(4) 0.010(3)
C27 0.067(4) 0.044(4) 0.084(5) -0.001(3) 0.020(4) -0.010(3)
C28 0.130(9) 0.124(8) 0.109(7) -0.004(6) 0.016(7) -0.069(7)
B1 0.026(3) 0.077(5) 0.066(5) -0.008(4) 0.015(3) -0.004(3)

loop_
_atom_type_symbol
_atom_type_description
_atom_type_scat_dispersion_real
_atom_type_scat_dispersion_imag
_atom_type_scat_source
C C 0.0033 0.0016 'International Tables Vol C Tables 4.2.6.8 and 6.1.1.4'
H H 0.0000 0.0000 'International Tables Vol C Tables 4.2.6.8 and 6.1.1.4'
B B 0.0013 0.0007 'International Tables Vol C Tables 4.2.6.8 and 6.1.1.4'
N N 0.0061 0.0033 'International Tables Vol C Tables 4.2.6.8 and 6.1.1.4'
O O 0.0106 0.0060 'International Tables Vol C Tables 4.2.6.8 and 6.1.1.4'
P P 0.1023 0.0942 'International Tables Vol C Tables 4.2.6.8 and 6.1.1.4'
S S 0.1246 0.1234 'International Tables Vol C Tables 4.2.6.8 and 6.1.1.4'
Cl Cl 0.1484 0.1585 'International Tables Vol C Tables 4.2.6.8 and 6.1.1.4'
W W -0.8490 6.8722 'International Tables Vol C Tables 4.2.6.8 and 6.1.1.4'

loop_
_geom_angle_atom_site_label_1
_geom_angle_atom_site_label_2
_geom_angle_atom_site_label_3
_geom_angle
N7 W N1 88.04(17)
N7 W C3 96.3(2)
N1 W C3 158.5(2)
N7 W N3 96.44(18)
N1 W N3 78.58(16)
C3 W N3 121.58(19)
N7 W C2 100.9(2)
N1 W C2 161.21(19)
C3 W C2 37.6(2)
N3 W C2 83.98(19)
N7 W N5 171.94(17)
N1 W N5 84.05(15)
C3 W N5 91.66(19)
N3 W N5 80.49(16)
C2 W N5 86.24(18)
N7 W P1 95.27(14)
N1 W P1 80.03(12)
C3 W P1 78.59(16)
N3 W P1 155.18(12)
C2 W P1 115.09(16)
N5 W P1 84.91(12)
C10 S1 C5 99.6(3)
C26 P1 C25 102.0(3)
C26 P1 C27 104.5(3)
C25 P1 C27 100.3(3)
C26 P1 W 113.6(2)
C25 P1 W 120.5(2)
C27 P1 W 113.8(2)
C18 N1 N2 107.2(5)
C18 N1 W 129.2(4)
N2 N1 W 123.6(3)
N1 N2 C16 108.9(5)
N1 N2 B1 118.5(4)
C16 N2 B1 131.0(5)
C21 N3 N4 106.6(5)
C21 N3 W 132.1(4)
N4 N3 W 121.2(3)
C19 N4 N3 108.9(5)
C19 N4 B1 130.6(5)
N3 N4 B1 120.5(4)
C24 N5 N6 105.7(4)
C24 N5 W 134.6(4)
N6 N5 W 119.7(3)
C22 N6 N5 108.9(5)
C22 N6 B1 129.5(5)
N5 N6 B1 121.5(4)
O3 N7 W 174.0(4)
O1 C1 C2 122.9(5)
O1 C1 C6 117.4(5)
C2 C1 C6 119.3(5)
C1 C2 C3 121.0(5)
C1 C2 W 128.2(4)
C3 C2 W 70.4(3)
C2 C3 C4 118.7(5)
C2 C3 W 72.0(3)
C4 C3 W 124.7(4)
C3 C4 C5 109.7(4)
C3 C4 C9 110.5(5)
C5 C4 C9 109.8(4)
C6 C5 C4 108.7(4)
C6 C5 S1 114.0(4)
C4 C5 S1 109.7(3)
C5 C6 C1 111.2(4)
C5 C6 C7 110.2(4)
C1 C6 C7 107.6(4)
O2 C7 C8 111.4(5)
O2 C7 C6 110.6(5)
C8 C7 C6 111.5(5)
C7 C8 C9 112.5(5)
C8 C9 C4 112.0(5)
C15 C10 C11 119.4(6)
C15 C10 S1 122.9(5)
C11 C10 S1 117.6(5)
C10 C11 C12 119.6(7)
C13 C12 C11 120.5(7)
C12 C13 C14 120.1(7)
C15 C14 C13 119.2(8)
C10 C15 C14 121.1(7)
N2 C16 C17 109.4(6)
C16 C17 C18 104.7(5)
N1 C18 C17 109.8(5)
N4 C19 C20 109.6(6)
C19 C20 C21 104.8(6)
N3 C21 C20 110.1(6)
N6 C22 C23 109.1(5)
C22 C23 C24 105.1(6)
N5 C24 C23 111.2(6)
Cl2 C28 Cl1 113.7(5)
N6 B1 N2 110.0(5)
N6 B1 N4 108.2(5)
N2 B1 N4 106.7(5)

loop_
_geom_bond_atom_site_label_1
_geom_bond_atom_site_label_2
_geom_bond_distance
W N7 1.766(5)
W N1 2.208(4)
W C3 2.214(5)
W N3 2.229(4)
W C2 2.234(5)
W N5 2.256(4)
W P1 2.5301(15)
Cl1 C28 1.791(9)
Cl2 C28 1.677(9)
S1 C10 1.785(6)
S1 C5 1.832(5)
P1 C26 1.810(6)
P1 C25 1.814(6)
P1 C27 1.822(6)
O1 C1 1.254(6)
O2 C7 1.432(7)
O3 N7 1.225(5)
N1 C18 1.343(6)
N1 N2 1.345(6)
N2 C16 1.348(7)
N2 B1 1.536(8)
N3 C21 1.320(7)
N3 N4 1.349(6)
N4 C19 1.332(7)
N4 B1 1.568(9)
N5 C24 1.323(6)
N5 N6 1.368(6)
N6 C22 1.330(7)
N6 B1 1.532(9)
C1 C2 1.430(8)
C1 C6 1.520(7)
C2 C3 1.434(8)
C3 C4 1.529(7)
C4 C5 1.531(7)
C4 C9 1.550(7)
C5 C6 1.513(7)
C6 C7 1.564(7)
C7 C8 1.508(8)
C8 C9 1.511(8)
C10 C15 1.363(9)
C10 C11 1.388(8)
C11 C12 1.390(9)
C12 C13 1.354(10)
C13 C14 1.392(10)
C14 C15 1.379(9)
C16 C17 1.361(9)
C17 C18 1.390(8)
C19 C20 1.337(9)
C20 C21 1.387(8)
C22 C23 1.353(8)
C23 C24 1.364(7)
